data_2204390
loop_
_publ_author_name
'Liu, Qing-Xiang'
'Song, Hai-Bin'

_publ_section_title
;
 Bis[<i>N</i>-(9-anthrylmethyl)propylamino]methane
;
_journal_issue 10
_journal_name_full 'Acta Crystallographica Section E'
_journal_page_first o1762
_journal_page_last o1763
_journal_paper_doi 10.1107/S1600536804022172
_journal_volume 60
_journal_year 2004
_chemical_formula_iupac 'C37 H38 N2'
_chemical_formula_moiety 'C37 H38 N2'
_chemical_formula_sum 'C37 H38 N2'
_chemical_formula_weight 510.69
_chemical_melting_point 224
_chemical_name_systematic
;
 ?
;
_space_group_IT_number 61
_symmetry_cell_setting orthorhombic
_symmetry_space_group_name_Hall '-P 2ac 2ab'
_symmetry_space_group_name_H-M 'P b c a'
_atom_sites_solution_hydrogens geom
_atom_sites_solution_primary direct
_atom_sites_solution_secondary difmap
_audit_creation_method SHELXL-97
_cell_angle_alpha 90.00
_cell_angle_beta 90.00
_cell_angle_gamma 90.00
_cell_formula_units_Z 8
_cell_length_a 20.694(7)
_cell_length_b 12.031(4)
_cell_length_c 23.694(8)
_cell_measurement_reflns_used 625
_cell_measurement_temperature 293(2)
_cell_measurement_theta_max 25.03
_cell_measurement_theta_min 2.14
_cell_volume 5899(3)
_computing_cell_refinement SMART
_computing_data_collection 'SMART (Bruker, 1998)'
_computing_data_reduction 'SAINT (Bruker, 1998)'
_computing_molecular_graphics 'SHELXTL (Sheldrick, 1997b)'
_computing_publication_material SHELXTL
_computing_structure_refinement 'SHELXL97 (Sheldrick, 1997a)'
_computing_structure_solution 'SHELXS97 (Sheldrick, 1990)'
_diffrn_ambient_temperature 293(2)
_diffrn_measured_fraction_theta_full 0.981
_diffrn_measured_fraction_theta_max 0.981
_diffrn_measurement_device_type 'Bruker SMART CCD area detector'
_diffrn_measurement_method '\f and \w scans'
_diffrn_radiation_monochromator graphite
_diffrn_radiation_source 'fine-focus sealed tube'
_diffrn_radiation_type MoK\a
_diffrn_radiation_wavelength 0.71073
_diffrn_reflns_av_R_equivalents 0.1318
_diffrn_reflns_av_sigmaI/netI 0.0856
_diffrn_reflns_limit_h_max 24
_diffrn_reflns_limit_h_min -24
_diffrn_reflns_limit_k_max 14
_diffrn_reflns_limit_k_min -14
_diffrn_reflns_limit_l_max 28
_diffrn_reflns_limit_l_min -16
_diffrn_reflns_number 22761
_diffrn_reflns_theta_full 25.03
_diffrn_reflns_theta_max 25.03
_diffrn_reflns_theta_min 2.14
_diffrn_standards_decay_% 0
_diffrn_standards_number 0
_exptl_absorpt_coefficient_mu 0.066
_exptl_absorpt_correction_type none
_exptl_crystal_colour yellow
_exptl_crystal_density_diffrn 1.150
_exptl_crystal_density_method 'not measured'
_exptl_crystal_description prism
_exptl_crystal_F_000 2192
_exptl_crystal_size_max 0.30
_exptl_crystal_size_mid 0.20
_exptl_crystal_size_min 0.10
_refine_diff_density_max 0.125
_refine_diff_density_min -0.184
_refine_ls_extinction_method none
_refine_ls_goodness_of_fit_ref 0.985
_refine_ls_hydrogen_treatment constr
_refine_ls_matrix_type full
_refine_ls_number_parameters 352
_refine_ls_number_reflns 5112
_refine_ls_number_restraints 0
_refine_ls_restrained_S_all 0.985
_refine_ls_R_factor_all 0.2116
_refine_ls_R_factor_gt 0.0612
_refine_ls_shift/su_max 0.002
_refine_ls_shift/su_mean <0.001
_refine_ls_structure_factor_coef Fsqd
_refine_ls_weighting_details 'calc w=1/[\s^2^(Fo^2^)+(0.0637P)^2^+2.0005P] where P=(Fo^2^+2Fc^2^)/3'
_refine_ls_weighting_scheme calc
_refine_ls_wR_factor_gt 0.1328
_refine_ls_wR_factor_ref 0.1984
_reflns_number_gt 1878
_reflns_number_total 5112
_reflns_threshold_expression I>2\s(I)
_cod_data_source_file su6137.cif
_cod_data_source_block 2
_cod_depositor_comments
;
The following automatic conversions were performed:
'_symmetry_cell_setting' value 'Orthorhombic' changed to 'orthorhombic'
according to '/home/saulius/struct/CIF-dictionaries/cif_core.dic'
dictionary named 'cif_core.dic' version 2.4.1 from 2010-06-29.

Automatic conversion script
Id: cif_fix_enum 1527 2010-12-29 10:47:43Z saulius 

The following automatic conversions were performed:

'_symmetry_cell_setting' value 'Orthorhombic' changed to
'orthorhombic' according to
/home/saulius/struct/CIF-dictionaries/cif_core.dic dictionary named
'cif_core.dic' version 2.4.1 from 2010-06-29.

Automatic conversion script
Id: cif_fix_values 1715 2011-07-08 13:25:40Z adriana 
;
_cod_database_code 2204390
_cod_database_fobs_code 2204390

loop_
_symmetry_equiv_pos_as_xyz
'x, y, z'
'-x+1/2, -y, z+1/2'
'-x, y+1/2, -z+1/2'
'x+1/2, -y+1/2, -z'
'-x, -y, -z'
'x-1/2, y, -z-1/2'
'x, -y-1/2, z-1/2'
'-x-1/2, y-1/2, z'

loop_
_atom_site_label
_atom_site_fract_x
_atom_site_fract_y
_atom_site_fract_z
_atom_site_U_iso_or_equiv
_atom_site_adp_type
_atom_site_calc_flag
_atom_site_refinement_flags
_atom_site_occupancy
_atom_site_type_symbol
C1 0.23266(17) 0.3796(3) 0.48395(15) 0.0582(10) Uani d . 1 C
H1A 0.2604 0.3281 0.5041 0.070 Uiso calc R 1 H
H1B 0.2598 0.4303 0.4627 0.070 Uiso calc R 1 H
C2 0.22118(19) 0.2916(3) 0.39181(15) 0.0637(11) Uani d . 1 C
H2A 0.1933 0.2416 0.3708 0.076 Uiso calc R 1 H
H2B 0.2615 0.2532 0.3990 0.076 Uiso calc R 1 H
C3 0.22607(19) 0.4686(3) 0.57666(16) 0.0642(11) Uani d . 1 C
H3A 0.1993 0.5192 0.5983 0.077 Uiso calc R 1 H
H3B 0.2663 0.5065 0.5681 0.077 Uiso calc R 1 H
C4 0.1651(2) 0.5412(3) 0.49639(18) 0.0764(13) Uani d . 1 C
H4A 0.1906 0.6055 0.5071 0.092 Uiso calc R 1 H
H4B 0.1687 0.5328 0.4558 0.092 Uiso calc R 1 H
C5 0.0972(2) 0.5629(4) 0.5107(2) 0.1124(18) Uani d . 1 C
H5A 0.0937 0.5775 0.5508 0.135 Uiso calc R 1 H
H5B 0.0716 0.4974 0.5022 0.135 Uiso calc R 1 H
C6 0.0700(3) 0.6628(4) 0.4776(2) 0.130(2) Uani d . 1 C
H6A 0.0257 0.6746 0.4880 0.195 Uiso calc R 1 H
H6B 0.0726 0.6479 0.4378 0.195 Uiso calc R 1 H
H6C 0.0948 0.7280 0.4863 0.195 Uiso calc R 1 H
C7 0.1640(2) 0.2189(3) 0.47441(16) 0.0699(12) Uani d . 1 C
H7A 0.1930 0.1568 0.4679 0.084 Uiso calc R 1 H
H7B 0.1628 0.2326 0.5147 0.084 Uiso calc R 1 H
C8 0.0991(2) 0.1883(4) 0.4552(2) 0.1053(17) Uani d . 1 C
H8A 0.1007 0.1667 0.4158 0.126 Uiso calc R 1 H
H8B 0.0706 0.2519 0.4585 0.126 Uiso calc R 1 H
C9 0.0723(2) 0.0908(4) 0.4908(2) 0.134(2) Uani d . 1 C
H9A 0.0299 0.0715 0.4776 0.201 Uiso calc R 1 H
H9B 0.0699 0.1127 0.5297 0.201 Uiso calc R 1 H
H9C 0.1004 0.0277 0.4873 0.201 Uiso calc R 1 H
C10 0.2347(2) 0.3944(3) 0.35606(15) 0.0552(10) Uani d . 1 C
C11 0.2972(2) 0.4276(3) 0.34345(16) 0.0620(11) Uani d . 1 C
C12 0.3539(2) 0.3751(4) 0.36364(18) 0.0849(14) Uani d . 1 C
H12A 0.3492 0.3138 0.3872 0.102 Uiso calc R 1 H
C13 0.4146(3) 0.4091(5) 0.3507(2) 0.1055(17) Uani d . 1 C
H13A 0.4502 0.3717 0.3654 0.127 Uiso calc R 1 H
C14 0.4237(3) 0.5011(5) 0.3148(2) 0.1087(18) Uani d . 1 C
H14A 0.4653 0.5240 0.3054 0.130 Uiso calc R 1 H
C15 0.3725(3) 0.5556(4) 0.2942(2) 0.0895(15) Uani d . 1 C
H15A 0.3792 0.6159 0.2704 0.107 Uiso calc R 1 H
C16 0.3080(2) 0.5243(4) 0.30767(16) 0.0667(12) Uani d . 1 C
C17 0.2551(3) 0.5814(4) 0.28855(17) 0.0735(13) Uani d . 1 C
H17A 0.2620 0.6430 0.2656 0.088 Uiso calc R 1 H
C18 0.1927(2) 0.5533(3) 0.30111(16) 0.0660(11) Uani d . 1 C
C19 0.1381(3) 0.6135(4) 0.28158(18) 0.0838(14) Uani d . 1 C
H19A 0.1450 0.6777 0.2605 0.101 Uiso calc R 1 H
C20 0.0773(3) 0.5823(4) 0.2921(2) 0.0938(15) Uani d . 1 C
H20A 0.0429 0.6234 0.2778 0.113 Uiso calc R 1 H
C21 0.0657(2) 0.4861(4) 0.32513(19) 0.0844(14) Uani d . 1 C
H21A 0.0235 0.4644 0.3328 0.101 Uiso calc R 1 H
C22 0.1157(2) 0.4258(4) 0.34560(16) 0.0720(12) Uani d . 1 C
H22A 0.1067 0.3631 0.3672 0.086 Uiso calc R 1 H
C23 0.1813(2) 0.4544(3) 0.33549(15) 0.0579(10) Uani d . 1 C
C24 0.2404(2) 0.3669(3) 0.61199(15) 0.0561(10) Uani d . 1 C
C25 0.3036(2) 0.3329(4) 0.62310(16) 0.0634(11) Uani d . 1 C
C26 0.3603(2) 0.3868(4) 0.60368(18) 0.0885(15) Uani d . 1 C
H26A 0.3554 0.4503 0.5817 0.106 Uiso calc R 1 H
C27 0.4210(3) 0.3519(5) 0.6150(2) 0.1061(18) Uani d . 1 C
H27A 0.4564 0.3915 0.6016 0.127 Uiso calc R 1 H
C28 0.4302(3) 0.2547(6) 0.6475(3) 0.111(2) Uani d . 1 C
H28A 0.4718 0.2302 0.6553 0.133 Uiso calc R 1 H
C29 0.3795(3) 0.1978(4) 0.6670(2) 0.0952(16) Uani d . 1 C
H29A 0.3868 0.1335 0.6879 0.114 Uiso calc R 1 H
C30 0.3146(2) 0.2324(4) 0.65695(18) 0.0709(12) Uani d . 1 C
C31 0.2618(3) 0.1763(4) 0.67818(17) 0.0749(13) Uani d . 1 C
H31A 0.2688 0.1129 0.6997 0.090 Uiso calc R 1 H
C32 0.1995(2) 0.2101(4) 0.66889(16) 0.0656(11) Uani d . 1 C
C33 0.1457(3) 0.1529(4) 0.69168(18) 0.0902(15) Uani d . 1 C
H33A 0.1529 0.0895 0.7132 0.108 Uiso calc R 1 H
C34 0.0848(3) 0.1869(5) 0.6833(2) 0.1058(18) Uani d . 1 C
H34A 0.0505 0.1483 0.6994 0.127 Uiso calc R 1 H
C35 0.0731(2) 0.2821(5) 0.6497(2) 0.0944(16) Uani d . 1 C
H35A 0.0309 0.3055 0.6432 0.113 Uiso calc R 1 H
C36 0.1233(2) 0.3394(4) 0.62699(16) 0.0743(12) Uani d . 1 C
H36A 0.1144 0.4016 0.6050 0.089 Uiso calc R 1 H
C37 0.1880(2) 0.3082(3) 0.63542(14) 0.0571(10) Uani d . 1 C
N1 0.19039(14) 0.3188(2) 0.44569(12) 0.0549(8) Uani d . 1 N
N2 0.19309(14) 0.4415(2) 0.52376(13) 0.0563(8) Uani d . 1 N

loop_
_atom_site_aniso_label
_atom_site_aniso_U_11
_atom_site_aniso_U_22
_atom_site_aniso_U_33
_atom_site_aniso_U_12
_atom_site_aniso_U_13
_atom_site_aniso_U_23
C1 0.059(3) 0.063(2) 0.052(3) -0.005(2) 0.002(2) -0.001(2)
C2 0.076(3) 0.059(3) 0.057(3) -0.002(2) 0.005(2) 0.000(2)
C3 0.077(3) 0.058(3) 0.057(3) -0.007(2) -0.003(2) -0.004(2)
C4 0.077(3) 0.076(3) 0.076(3) 0.003(3) 0.002(2) 0.001(2)
C5 0.098(4) 0.116(4) 0.123(5) 0.029(3) 0.011(3) 0.030(4)
C6 0.126(5) 0.120(5) 0.144(5) 0.052(4) 0.002(4) 0.026(4)
C7 0.075(3) 0.072(3) 0.063(3) -0.006(2) 0.000(2) 0.009(2)
C8 0.082(4) 0.109(4) 0.124(4) -0.023(3) -0.016(3) 0.041(3)
C9 0.121(5) 0.124(5) 0.158(5) -0.064(4) -0.023(4) 0.070(4)
C10 0.065(3) 0.053(3) 0.047(3) 0.000(2) 0.006(2) -0.0042(19)
C11 0.065(3) 0.071(3) 0.050(3) 0.004(2) 0.009(2) -0.010(2)
C12 0.076(4) 0.089(4) 0.090(4) 0.001(3) 0.029(3) -0.005(3)
C13 0.077(4) 0.123(5) 0.117(5) 0.010(3) 0.022(3) -0.001(4)
C14 0.085(5) 0.123(5) 0.118(5) -0.015(4) 0.033(4) -0.008(4)
C15 0.105(5) 0.089(4) 0.074(3) -0.017(3) 0.024(3) -0.006(3)
C16 0.078(4) 0.071(3) 0.050(3) -0.013(3) 0.010(2) -0.005(2)
C17 0.100(4) 0.065(3) 0.055(3) -0.011(3) 0.008(3) 0.001(2)
C18 0.087(4) 0.065(3) 0.046(3) -0.003(3) -0.002(2) -0.006(2)
C19 0.113(4) 0.074(3) 0.064(3) 0.013(3) 0.000(3) 0.006(2)
C20 0.100(4) 0.108(4) 0.074(4) 0.025(3) -0.013(3) 0.009(3)
C21 0.081(4) 0.099(4) 0.073(3) -0.002(3) -0.008(3) 0.004(3)
C22 0.074(3) 0.083(3) 0.059(3) -0.001(3) -0.007(2) 0.005(2)
C23 0.071(3) 0.060(3) 0.043(3) -0.006(2) 0.000(2) -0.006(2)
C24 0.062(3) 0.060(3) 0.047(3) -0.003(2) 0.001(2) -0.011(2)
C25 0.068(3) 0.072(3) 0.050(3) -0.004(2) 0.001(2) -0.018(2)
C26 0.067(4) 0.116(4) 0.082(4) -0.002(3) 0.009(3) -0.017(3)
C27 0.062(4) 0.144(6) 0.112(5) -0.005(4) 0.016(3) -0.021(4)
C28 0.087(5) 0.138(6) 0.108(5) 0.032(4) -0.007(4) -0.037(4)
C29 0.108(5) 0.093(4) 0.085(4) 0.024(4) -0.015(3) -0.026(3)
C30 0.078(4) 0.079(3) 0.056(3) 0.018(3) -0.015(2) -0.027(2)
C31 0.100(4) 0.065(3) 0.060(3) -0.003(3) -0.010(3) -0.005(2)
C32 0.081(4) 0.069(3) 0.047(3) -0.010(3) -0.004(2) -0.003(2)
C33 0.109(4) 0.096(4) 0.065(3) -0.032(3) -0.014(3) 0.018(3)
C34 0.101(5) 0.144(5) 0.073(4) -0.051(4) 0.001(3) 0.018(3)
C35 0.075(4) 0.136(5) 0.072(4) -0.014(3) 0.007(3) 0.006(3)
C36 0.073(3) 0.094(3) 0.056(3) -0.006(3) 0.012(2) 0.002(2)
C37 0.067(3) 0.067(3) 0.037(2) -0.004(2) 0.002(2) -0.007(2)
N1 0.066(2) 0.0524(19) 0.0460(19) -0.0129(16) 0.0075(16) 0.0041(16)
N2 0.068(2) 0.054(2) 0.047(2) 0.0063(17) 0.0012(17) 0.0043(16)

loop_
_atom_type_symbol
_atom_type_description
_atom_type_scat_dispersion_real
_atom_type_scat_dispersion_imag
_atom_type_scat_source
C C 0.0033 0.0016 'International Tables Vol C Tables 4.2.6.8 and 6.1.1.4'
H H 0.0000 0.0000 'International Tables Vol C Tables 4.2.6.8 and 6.1.1.4'
N N 0.0061 0.0033 'International Tables Vol C Tables 4.2.6.8 and 6.1.1.4'

loop_
_geom_angle_atom_site_label_1
_geom_angle_atom_site_label_2
_geom_angle_atom_site_label_3
_geom_angle
N2 C1 N1 108.8(3)
N2 C1 H1A 109.9
N1 C1 H1A 109.9
N2 C1 H1B 109.9
N1 C1 H1B 109.9
H1A C1 H1B 108.3
N1 C2 C10 112.5(3)
N1 C2 H2A 109.1
C10 C2 H2A 109.1
N1 C2 H2B 109.1
C10 C2 H2B 109.1
H2A C2 H2B 107.8
N2 C3 C24 112.6(3)
N2 C3 H3A 109.1
C24 C3 H3A 109.1
N2 C3 H3B 109.1
C24 C3 H3B 109.1
H3A C3 H3B 107.8
C5 C4 N2 114.6(4)
C5 C4 H4A 108.6
N2 C4 H4A 108.6
C5 C4 H4B 108.6
N2 C4 H4B 108.6
H4A C4 H4B 107.6
C4 C5 C6 111.7(4)
C4 C5 H5A 109.3
C6 C5 H5A 109.3
C4 C5 H5B 109.3
C6 C5 H5B 109.3
H5A C5 H5B 107.9
C5 C6 H6A 109.5
C5 C6 H6B 109.5
H6A C6 H6B 109.5
C5 C6 H6C 109.5
H6A C6 H6C 109.5
H6B C6 H6C 109.5
C8 C7 N1 113.4(3)
C8 C7 H7A 108.9
N1 C7 H7A 108.9
C8 C7 H7B 108.9
N1 C7 H7B 108.9
H7A C7 H7B 107.7
C7 C8 C9 110.5(4)
C7 C8 H8A 109.6
C9 C8 H8A 109.6
C7 C8 H8B 109.6
C9 C8 H8B 109.6
H8A C8 H8B 108.1
C8 C9 H9A 109.5
C8 C9 H9B 109.5
H9A C9 H9B 109.5
C8 C9 H9C 109.5
H9A C9 H9C 109.5
H9B C9 H9C 109.5
C11 C10 C23 120.7(4)
C11 C10 C2 121.6(4)
C23 C10 C2 117.7(4)
C10 C11 C12 124.9(4)
C10 C11 C16 119.9(4)
C12 C11 C16 115.3(4)
C13 C12 C11 123.8(5)
C13 C12 H12A 118.1
C11 C12 H12A 118.1
C12 C13 C14 119.8(5)
C12 C13 H13A 120.1
C14 C13 H13A 120.1
C15 C14 C13 120.0(5)
C15 C14 H14A 120.0
C13 C14 H14A 120.0
C14 C15 C16 122.1(5)
C14 C15 H15A 118.9
C16 C15 H15A 118.9
C17 C16 C15 122.9(5)
C17 C16 C11 118.1(4)
C15 C16 C11 119.0(4)
C18 C17 C16 124.0(4)
C18 C17 H17A 118.0
C16 C17 H17A 118.0
C17 C18 C19 123.6(4)
C17 C18 C23 118.3(4)
C19 C18 C23 118.1(4)
C20 C19 C18 123.0(5)
C20 C19 H19A 118.5
C18 C19 H19A 118.5
C19 C20 C21 119.4(5)
C19 C20 H20A 120.3
C21 C20 H20A 120.3
C22 C21 C20 120.4(5)
C22 C21 H21A 119.8
C20 C21 H21A 119.8
C21 C22 C23 122.7(4)
C21 C22 H22A 118.6
C23 C22 H22A 118.6
C10 C23 C22 124.6(4)
C10 C23 C18 119.0(4)
C22 C23 C18 116.3(4)
C25 C24 C37 120.1(4)
C25 C24 C3 121.7(4)
C37 C24 C3 118.2(4)
C24 C25 C26 125.5(4)
C24 C25 C30 119.3(4)
C26 C25 C30 115.2(4)
C27 C26 C25 124.3(5)
C27 C26 H26A 117.9
C25 C26 H26A 117.9
C26 C27 C28 119.4(5)
C26 C27 H27A 120.3
C28 C27 H27A 120.3
C29 C28 C27 120.5(6)
C29 C28 H28A 119.7
C27 C28 H28A 119.7
C28 C29 C30 122.1(6)
C28 C29 H29A 119.0
C30 C29 H29A 119.0
C31 C30 C29 122.8(5)
C31 C30 C25 118.6(4)
C29 C30 C25 118.6(5)
C32 C31 C30 122.9(4)
C32 C31 H31A 118.6
C30 C31 H31A 118.6
C31 C32 C33 122.3(5)
C31 C32 C37 119.1(4)
C33 C32 C37 118.6(4)
C34 C33 C32 122.3(5)
C34 C33 H33A 118.8
C32 C33 H33A 118.8
C33 C34 C35 119.4(5)
C33 C34 H34A 120.3
C35 C34 H34A 120.3
C36 C35 C34 120.3(5)
C36 C35 H35A 119.9
C34 C35 H35A 119.9
C35 C36 C37 122.5(4)
C35 C36 H36A 118.8
C37 C36 H36A 118.8
C36 C37 C24 123.0(4)
C36 C37 C32 117.0(4)
C24 C37 C32 120.0(4)
C1 N1 C2 113.2(3)
C1 N1 C7 110.0(3)
C2 N1 C7 112.3(3)
C1 N2 C3 114.0(3)
C1 N2 C4 110.5(3)
C3 N2 C4 112.1(3)

loop_
_geom_bond_atom_site_label_1
_geom_bond_atom_site_label_2
_geom_bond_distance
C1 N2 1.454(4)
C1 N1 1.457(4)
C1 H1A 0.9700
C1 H1B 0.9700
C2 N1 1.464(4)
C2 C10 1.525(5)
C2 H2A 0.9700
C2 H2B 0.9700
C3 N2 1.464(4)
C3 C24 1.513(5)
C3 H3A 0.9700
C3 H3B 0.9700
C4 C5 1.470(5)
C4 N2 1.482(4)
C4 H4A 0.9700
C4 H4B 0.9700
C5 C6 1.542(6)
C5 H5A 0.9700
C5 H5B 0.9700
C6 H6A 0.9600
C6 H6B 0.9600
C6 H6C 0.9600
C7 C8 1.466(5)
C7 N1 1.485(4)
C7 H7A 0.9700
C7 H7B 0.9700
C8 C9 1.549(5)
C8 H8A 0.9700
C8 H8B 0.9700
C9 H9A 0.9600
C9 H9B 0.9600
C9 H9C 0.9600
C10 C11 1.387(5)
C10 C23 1.406(5)
C11 C12 1.415(5)
C11 C16 1.456(5)
C12 C13 1.357(6)
C12 H12A 0.9300
C13 C14 1.408(7)
C13 H13A 0.9300
C14 C15 1.339(6)
C14 H14A 0.9300
C15 C16 1.423(6)
C15 H15A 0.9300
C16 C17 1.369(5)
C17 C18 1.368(5)
C17 H17A 0.9300
C18 C19 1.419(6)
C18 C23 1.461(5)
C19 C20 1.337(6)
C19 H19A 0.9300
C20 C21 1.418(6)
C20 H20A 0.9300
C21 C22 1.353(5)
C21 H21A 0.9300
C22 C23 1.422(5)
C22 H22A 0.9300
C24 C25 1.395(5)
C24 C37 1.408(5)
C25 C26 1.417(5)
C25 C30 1.469(6)
C26 C27 1.351(6)
C26 H26A 0.9300
C27 C28 1.413(7)
C27 H27A 0.9300
C28 C29 1.336(7)
C28 H28A 0.9300
C29 C30 1.426(6)
C29 H29A 0.9300
C30 C31 1.380(6)
C31 C32 1.370(5)
C31 H31A 0.9300
C32 C33 1.415(6)
C32 C37 1.442(5)
C33 C34 1.340(6)
C33 H33A 0.9300
C34 C35 1.415(6)
C34 H34A 0.9300
C35 C36 1.357(5)
C35 H35A 0.9300
C36 C37 1.406(5)
C36 H36A 0.9300

loop_
_geom_torsion_atom_site_label_1
_geom_torsion_atom_site_label_2
_geom_torsion_atom_site_label_3
_geom_torsion_atom_site_label_4
_geom_torsion
N2 C4 C5 C6 -176.0(4)
N1 C7 C8 C9 -174.6(4)
N1 C2 C10 C11 114.7(4)
N1 C2 C10 C23 -66.0(4)
C23 C10 C11 C12 177.8(4)
C2 C10 C11 C12 -3.0(6)
C23 C10 C11 C16 -1.2(5)
C2 C10 C11 C16 178.1(3)
C10 C11 C12 C13 179.9(4)
C16 C11 C12 C13 -1.1(6)
C11 C12 C13 C14 -0.5(8)
C12 C13 C14 C15 0.9(8)
C13 C14 C15 C16 0.4(8)
C14 C15 C16 C17 177.7(5)
C14 C15 C16 C11 -2.1(7)
C10 C11 C16 C17 1.5(6)
C12 C11 C16 C17 -177.5(4)
C10 C11 C16 C15 -178.7(4)
C12 C11 C16 C15 2.3(5)
C15 C16 C17 C18 -179.7(4)
C11 C16 C17 C18 0.1(6)
C16 C17 C18 C19 179.4(4)
C16 C17 C18 C23 -2.0(6)
C17 C18 C19 C20 176.9(4)
C23 C18 C19 C20 -1.7(6)
C18 C19 C20 C21 1.4(7)
C19 C20 C21 C22 -0.5(7)
C20 C21 C22 C23 0.0(7)
C11 C10 C23 C22 179.2(3)
C2 C10 C23 C22 -0.1(5)
C11 C10 C23 C18 -0.7(5)
C2 C10 C23 C18 180.0(3)
C21 C22 C23 C10 179.8(4)
C21 C22 C23 C18 -0.3(6)
C17 C18 C23 C10 2.3(5)
C19 C18 C23 C10 -179.0(3)
C17 C18 C23 C22 -177.6(3)
C19 C18 C23 C22 1.1(5)
N2 C3 C24 C25 114.9(4)
N2 C3 C24 C37 -67.2(4)
C37 C24 C25 C26 -177.8(4)
C3 C24 C25 C26 0.0(6)
C37 C24 C25 C30 3.1(5)
C3 C24 C25 C30 -179.1(3)
C24 C25 C26 C27 -179.9(4)
C30 C25 C26 C27 -0.8(6)
C25 C26 C27 C28 1.1(7)
C26 C27 C28 C29 -0.2(8)
C27 C28 C29 C30 -0.8(8)
C28 C29 C30 C31 -178.1(5)
C28 C29 C30 C25 1.1(7)
C24 C25 C30 C31 -1.9(5)
C26 C25 C30 C31 178.9(4)
C24 C25 C30 C29 178.9(4)
C26 C25 C30 C29 -0.3(5)
C29 C30 C31 C32 179.5(4)
C25 C30 C31 C32 0.3(6)
C30 C31 C32 C33 -178.9(4)
C30 C31 C32 C37 0.1(6)
C31 C32 C33 C34 178.9(5)
C37 C32 C33 C34 -0.1(7)
C32 C33 C34 C35 1.1(8)
C33 C34 C35 C36 -1.0(8)
C34 C35 C36 C37 -0.1(7)
C35 C36 C37 C24 179.9(4)
C35 C36 C37 C32 1.2(6)
C25 C24 C37 C36 178.5(3)
C3 C24 C37 C36 0.6(5)
C25 C24 C37 C32 -2.8(5)
C3 C24 C37 C32 179.3(3)
C31 C32 C37 C36 179.9(4)
C33 C32 C37 C36 -1.0(5)
C31 C32 C37 C24 1.1(5)
C33 C32 C37 C24 -179.8(4)
N2 C1 N1 C2 156.5(3)
N2 C1 N1 C7 -77.0(4)
C10 C2 N1 C1 -67.7(4)
C10 C2 N1 C7 167.1(3)
C8 C7 N1 C1 148.3(4)
C8 C7 N1 C2 -84.7(4)
N1 C1 N2 C3 156.6(3)
N1 C1 N2 C4 -76.1(4)
C24 C3 N2 C1 -67.5(4)
C24 C3 N2 C4 166.0(3)
C5 C4 N2 C1 138.0(4)
C5 C4 N2 C3 -93.6(5)

loop_
_cod_related_entry_id
_cod_related_entry_database
_cod_related_entry_code
1 ChemSpider 21130395
